data_7011943
loop_
_publ_author_name
'Susana M. O. Quintal'
'Helena I. S. Nogueira'
'Vitor F\'elix'
'Michael G. B. Drew'

_publ_section_title
;
 Coordination modes of 2-mercaptonicotinic acid: synthesis and crystal
 structures of palladium(II), platinum(II), rhenium(III) and
 molybdenum(VI) complexes
;
_journal_issue 23
_journal_name_full 'J. Chem. Soc., Dalton Trans.'
_journal_page_first 4479
_journal_page_last 4487
_journal_paper_doi 10.1039/b206101e
_journal_year 2002
_chemical_formula_sum 'C30.5 H25 N2 O4.5 P Pd S2'
_chemical_formula_weight 693.02
_chemical_name_systematic
; 
? 
;
_space_group_IT_number 4
_symmetry_cell_setting monoclinic
_symmetry_space_group_name_Hall 'P 2yb'
_symmetry_space_group_name_H-M 'P 1 21 1'
_atom_sites_solution_hydrogens geom
_atom_sites_solution_primary direct
_atom_sites_solution_secondary difmap
_audit_creation_method SHELXL-97
_cell_angle_alpha 90.00
_cell_angle_beta 115.72(1)
_cell_angle_gamma 90.00
_cell_formula_units_Z 2
_cell_length_a 10.177(14)
_cell_length_b 17.733(27)
_cell_length_c 11.431(16)
_cell_measurement_temperature 293(2)
_cell_volume 1859(5)
_computing_molecular_graphics 'Platon (Spek, 1999)'
_computing_publication_material 'SHELXL-97 (Sheldrick, 1997)'
_computing_structure_refinement 'SHELXL-97 (Sheldrick, 1997)'
_computing_structure_solution 'SHELXS-97 (Sheldrick, 1990)'
_diffrn_ambient_temperature 293(2)
_diffrn_measured_fraction_theta_full 0.843
_diffrn_measured_fraction_theta_max 0.843
_diffrn_measurement_device_type 'MAR  research image plate system'
_diffrn_radiation_monochromator graphite
_diffrn_radiation_source 'fine-focus sealed tube'
_diffrn_radiation_type MoK\a
_diffrn_radiation_wavelength 0.71073
_diffrn_reflns_av_R_equivalents 0.0000
_diffrn_reflns_av_sigmaI/netI 0.0435
_diffrn_reflns_limit_h_max 12
_diffrn_reflns_limit_h_min 0
_diffrn_reflns_limit_k_max 21
_diffrn_reflns_limit_k_min -21
_diffrn_reflns_limit_l_max 12
_diffrn_reflns_limit_l_min -14
_diffrn_reflns_number 3962
_diffrn_reflns_theta_full 25.94
_diffrn_reflns_theta_max 25.94
_diffrn_reflns_theta_min 2.24
_exptl_absorpt_coefficient_mu 0.687
_exptl_crystal_colour orange
_exptl_crystal_density_diffrn 1.238
_exptl_crystal_density_method 'not measured'
_exptl_crystal_F_000 702
_refine_diff_density_max 1.238
_refine_diff_density_min -0.922
_refine_diff_density_rms 0.133
_refine_ls_abs_structure_details 'Flack H D (1983), Acta Cryst. A39, 876-881'
_refine_ls_abs_structure_Flack 0.0(4)
_refine_ls_extinction_coef 0.013(4)
_refine_ls_extinction_expression Fc^*^=kFc[1+0.001xFc^2^\l^3^/sin(2\q)]^-1/4^
_refine_ls_extinction_method SHELXL
_refine_ls_goodness_of_fit_ref 1.097
_refine_ls_hydrogen_treatment mixed
_refine_ls_matrix_type full
_refine_ls_number_parameters 383
_refine_ls_number_reflns 3962
_refine_ls_number_restraints 1
_refine_ls_restrained_S_all 1.097
_refine_ls_R_factor_all 0.0923
_refine_ls_R_factor_gt 0.0679
_refine_ls_shift/su_max 0.542
_refine_ls_shift/su_mean 0.010
_refine_ls_structure_factor_coef Fsqd
_refine_ls_weighting_details 'w=1/[\s^2^(Fo^2^)+(0.1565P)^2^+0.0000P] where P=(Fo^2^+2Fc^2^)/3'
_refine_ls_weighting_scheme calc
_refine_ls_wR_factor_gt 0.1850
_refine_ls_wR_factor_ref 0.2045
_reflns_number_gt 3163
_reflns_number_total 3962
_reflns_threshold_expression >2sigma(I)
_cod_data_source_file b206101e.txt
_cod_data_source_block compound_1
_cod_depositor_comments
;
The following automatic conversions were performed:
'_symmetry_cell_setting' value 'Monoclinic' changed to 'monoclinic'
according to '/home/saulius/struct/CIF-dictionaries/cif_core.dic'
dictionary named 'cif_core.dic' version 2.4.1 from 2010-06-29.

Automatic conversion script
Id: cif_fix_enum 1527 2010-12-29 10:47:43Z saulius 

The following automatic conversions were performed:

'_refine_ls_weighting_scheme' value 'calc
w=1/[\s^2^(Fo^2^)+(0.1565P)^2^+0.0000P] where P=(Fo^2^+2Fc^2^)/3' was
changed to 'calc'. New tag '_refine_ls_weighting_details' was
created. The value of the new tag was set to
'w=1/[\s^2^(Fo^2^)+(0.1565P)^2^+0.0000P] where P=(Fo^2^+2Fc^2^)/3'.

Automatic conversion script
Id: cif_fix_values 3143 2015-03-26 13:38:13Z robertas 
;
_cod_original_sg_symbol_H-M P21
_cod_original_formula_sum 'C30.50 H25 N2 O4.50 P Pd S2'
_cod_database_code 7011943

loop_
_symmetry_equiv_pos_as_xyz
'x, y, z'
'-x, y+1/2, -z'

loop_
_atom_site_label
_atom_site_type_symbol
_atom_site_fract_x
_atom_site_fract_y
_atom_site_fract_z
_atom_site_U_iso_or_equiv
_atom_site_adp_type
_atom_site_occupancy
_atom_site_calc_flag
_atom_site_refinement_flags
_atom_site_disorder_assembly
_atom_site_disorder_group
Pd Pd 0.09549(7) 0.00520(5) 0.17073(6) 0.0416(3) Uani 1 d . . .
S1 S -0.0280(3) 0.08895(19) 0.2444(3) 0.0506(7) Uani 1 d . . .
N11 N 0.2403(10) 0.0473(6) 0.3560(9) 0.050(2) Uani 1 d . . .
C16 C 0.3774(14) 0.0461(10) 0.4420(14) 0.065(4) Uani 1 d . . .
H162 H 0.4429 0.0149 0.4285 0.078 Uiso 1 calc R . .
C15 C 0.4265(17) 0.0908(13) 0.5528(13) 0.079(5) Uani 1 d . . .
H15 H 0.5216 0.0851 0.6164 0.095 Uiso 1 calc R . .
C14 C 0.3385(16) 0.1422(11) 0.5695(12) 0.072(4) Uani 1 d . . .
H14 H 0.3770 0.1763 0.6380 0.086 Uiso 1 calc R . .
C13 C 0.1936(15) 0.1447(8) 0.4872(12) 0.055(3) Uani 1 d . . .
C12 C 0.1457(13) 0.0983(7) 0.3751(11) 0.049(3) Uani 1 d . . .
C17 C 0.0890(17) 0.1960(9) 0.5121(13) 0.063(4) Uani 1 d . . .
O18 O -0.0413(15) 0.1941(8) 0.4397(11) 0.088(3) Uani 1 d . . .
O19 O 0.1420(14) 0.2371(8) 0.6068(12) 0.096(4) Uani 1 d . . .
H19 H 0.0776 0.2629 0.6114 0.115 Uiso 1 calc R . .
S2 S 0.2487(3) -0.08240(17) 0.1386(3) 0.0506(7) Uani 1 d . . .
N21 N 0.3656(12) 0.0518(7) 0.1490(12) 0.054(3) Uani 1 d . . .
C26 C 0.4749(16) 0.1044(8) 0.1807(13) 0.059(3) Uani 1 d . . .
H26 H 0.4524 0.1554 0.1661 0.071 Uiso 1 calc R . .
C25 C 0.6220(16) 0.0803(8) 0.2360(14) 0.058(3) Uani 1 d . . .
H25 H 0.6964 0.1158 0.2594 0.070 Uiso 1 calc R . .
C24 C 0.6556(10) 0.0062(10) 0.2550(9) 0.049(2) Uani 1 d . . .
H24 H 0.7528 -0.0086 0.2886 0.059 Uiso 1 calc R . .
C23 C 0.5462(12) -0.0492(7) 0.2251(10) 0.043(2) Uani 1 d . . .
C22 C 0.3991(13) -0.0231(7) 0.1713(11) 0.042(3) Uani 1 d . . .
C27 C 0.5859(15) -0.1256(10) 0.2479(15) 0.068(4) Uani 1 d . . .
O28 O 0.7233(14) -0.1354(8) 0.3353(16) 0.112(5) Uani 1 d . . .
H28 H 0.7656 -0.1627 0.3048 0.134 Uiso 1 calc R . .
O29 O 0.5107(17) -0.1806(8) 0.190(2) 0.161(9) Uani 1 d . . .
P1 P -0.0879(3) -0.02825(17) -0.0172(3) 0.0404(6) Uani 1 d . . .
C31 C -0.0678(12) -0.0038(10) -0.1643(9) 0.049(3) Uani 1 d . . .
C32 C 0.0561(13) 0.0286(8) -0.1605(11) 0.056(3) Uani 1 d . . .
H32 H 0.1362 0.0360 -0.0809 0.067 Uiso 1 calc R . .
C33 C 0.0633(16) 0.0504(10) -0.2727(13) 0.069(4) Uani 1 d . . .
H33 H 0.1448 0.0756 -0.2696 0.083 Uiso 1 calc R . .
C34 C -0.0578(19) 0.0333(12) -0.3957(16) 0.081(5) Uani 1 d . . .
H34 H -0.0492 0.0414 -0.4724 0.097 Uiso 1 calc R . .
C35 C -0.1829(15) 0.0058(16) -0.4000(10) 0.075(4) Uani 1 d . . .
H35 H -0.2652 0.0015 -0.4789 0.091 Uiso 1 calc R . .
C36 C -0.1876(13) -0.0161(9) -0.2854(10) 0.062(4) Uani 1 d . . .
H36 H -0.2710 -0.0393 -0.2885 0.074 Uiso 1 calc R . .
C41 C -0.2622(11) 0.0183(9) -0.0507(9) 0.050(3) Uani 1 d . . .
C42 C -0.2652(15) 0.0966(9) -0.0579(11) 0.058(3) Uani 1 d . . .
H42 H -0.1802 0.1225 -0.0440 0.069 Uiso 1 calc R . .
C43 C -0.3927(17) 0.1371(10) -0.0855(13) 0.069(4) Uani 1 d . . .
H43 H -0.3926 0.1895 -0.0889 0.083 Uiso 1 calc R . .
C44 C -0.515(2) 0.0998(14) -0.1068(15) 0.093(6) Uani 1 d . . .
H44 H -0.6000 0.1269 -0.1258 0.111 Uiso 1 calc R . .
C45 C -0.5187(14) 0.017(2) -0.1012(14) 0.105(10) Uani 1 d . . .
H45 H -0.6035 -0.0099 -0.1165 0.126 Uiso 1 calc R . .
C46 C -0.3876(13) -0.0186(10) -0.0716(12) 0.064(4) Uani 1 d . . .
H46 H -0.3845 -0.0710 -0.0655 0.077 Uiso 1 calc R . .
C51 C -0.1213(15) -0.1285(8) -0.0262(14) 0.059(3) Uani 1 d . . .
C52 C -0.0945(18) -0.1761(10) -0.1086(16) 0.073(4) Uani 1 d . . .
H52 H -0.0649 -0.1574 -0.1694 0.088 Uiso 1 calc R . .
C53 C -0.114(2) -0.2551(12) -0.097(2) 0.101(7) Uani 1 d . . .
H53 H -0.0952 -0.2872 -0.1525 0.122 Uiso 1 calc R . .
C54 C -0.156(3) -0.2856(12) -0.015(3) 0.107(7) Uani 1 d . . .
H54 H -0.1717 -0.3372 -0.0143 0.129 Uiso 1 calc R . .
C55 C -0.174(3) -0.2406(13) 0.065(2) 0.106(7) Uani 1 d . . .
H55 H -0.1967 -0.2619 0.1284 0.127 Uiso 1 calc R . .
C56 C -0.162(2) -0.1602(11) 0.0644(17) 0.085(5) Uani 1 d . . .
H56 H -0.1801 -0.1303 0.1224 0.102 Uiso 1 calc R . .
O91 O -0.223(3) 0.2910(13) 0.481(3) 0.096(9) Uani 0.50 d P . .
H91 H -0.1677 0.2647 0.4641 0.115 Uiso 0.50 calc PR . .
C92 C -0.369(4) 0.270(2) 0.401(4) 0.086(10) Uani 0.50 d P . .
H92A H -0.3900 0.2230 0.4311 0.103 Uiso 0.50 calc PR . .
H92B H -0.3823 0.2648 0.3135 0.103 Uiso 0.50 calc PR . .
H92C H -0.4337 0.3082 0.4057 0.103 Uiso 0.50 calc PR . .

loop_
_atom_site_aniso_label
_atom_site_aniso_U_11
_atom_site_aniso_U_22
_atom_site_aniso_U_33
_atom_site_aniso_U_23
_atom_site_aniso_U_13
_atom_site_aniso_U_12
Pd 0.0279(4) 0.0478(4) 0.0447(4) -0.0026(4) 0.0116(3) -0.0020(4)
S1 0.0337(14) 0.0592(18) 0.0564(15) -0.0125(14) 0.0172(11) -0.0029(13)
N11 0.031(4) 0.059(6) 0.049(5) 0.003(5) 0.008(4) -0.002(4)
C16 0.038(6) 0.074(10) 0.071(8) -0.003(7) 0.012(6) 0.007(7)
C15 0.054(8) 0.110(14) 0.051(8) -0.014(8) 0.001(6) 0.001(9)
C14 0.051(8) 0.105(13) 0.041(7) -0.025(7) 0.003(6) -0.021(8)
C13 0.059(8) 0.053(7) 0.050(6) -0.009(5) 0.021(6) -0.011(6)
C12 0.046(7) 0.046(6) 0.056(6) 0.003(5) 0.025(5) -0.006(5)
C17 0.070(10) 0.065(9) 0.055(7) -0.009(6) 0.028(7) -0.015(7)
O18 0.084(8) 0.092(9) 0.078(7) -0.032(6) 0.026(6) 0.008(7)
O19 0.091(9) 0.096(9) 0.104(8) -0.063(8) 0.046(7) -0.036(8)
S2 0.0333(13) 0.0453(15) 0.0712(18) -0.0001(14) 0.0208(12) 0.0002(12)
N21 0.031(5) 0.057(7) 0.070(7) -0.001(5) 0.017(5) -0.002(5)
C26 0.068(9) 0.044(7) 0.071(8) -0.001(6) 0.034(7) 0.002(6)
C25 0.053(8) 0.039(7) 0.086(9) 0.003(6) 0.032(7) -0.002(5)
C24 0.028(4) 0.060(6) 0.061(6) 0.007(8) 0.021(4) 0.007(7)
C23 0.036(6) 0.047(6) 0.041(6) -0.007(5) 0.012(4) -0.003(5)
C22 0.035(6) 0.048(6) 0.043(5) 0.004(5) 0.016(5) 0.011(5)
C27 0.030(6) 0.078(11) 0.085(10) -0.004(8) 0.015(6) 0.009(7)
O28 0.065(8) 0.073(8) 0.152(12) -0.001(8) 0.005(7) 0.009(6)
O29 0.058(9) 0.050(7) 0.29(2) 0.004(11) -0.007(10) 0.009(6)
P1 0.0279(12) 0.0424(14) 0.0470(14) -0.0035(11) 0.0128(11) -0.0019(11)
C31 0.049(6) 0.054(8) 0.045(5) 0.001(6) 0.023(4) -0.001(6)
C32 0.045(6) 0.066(9) 0.049(6) 0.000(5) 0.012(5) -0.001(5)
C33 0.053(8) 0.089(11) 0.062(8) 0.011(8) 0.023(6) -0.009(8)
C34 0.066(9) 0.105(14) 0.070(8) 0.004(8) 0.029(7) -0.012(9)
C35 0.062(7) 0.112(11) 0.040(6) 0.003(10) 0.010(5) -0.001(12)
C36 0.033(5) 0.106(14) 0.040(5) 0.000(6) 0.009(4) -0.018(6)
C41 0.028(5) 0.078(11) 0.041(5) -0.010(6) 0.013(4) 0.009(5)
C42 0.051(7) 0.069(9) 0.047(6) 0.002(6) 0.016(5) 0.015(7)
C43 0.056(9) 0.078(10) 0.057(7) -0.002(7) 0.010(6) 0.013(8)
C44 0.078(12) 0.125(18) 0.058(8) 0.003(10) 0.013(7) 0.049(13)
C45 0.031(6) 0.20(3) 0.071(8) -0.042(15) 0.008(5) 0.005(13)
C46 0.043(7) 0.082(11) 0.063(7) -0.005(6) 0.018(5) 0.001(6)
C51 0.051(7) 0.048(7) 0.072(8) -0.011(6) 0.021(6) -0.017(6)
C52 0.065(9) 0.069(10) 0.082(9) -0.016(8) 0.027(7) 0.005(8)
C53 0.086(14) 0.058(10) 0.134(17) -0.022(12) 0.023(12) 0.021(9)
C54 0.092(15) 0.052(11) 0.136(18) -0.003(12) 0.010(12) -0.017(10)
C55 0.104(16) 0.073(13) 0.115(15) 0.014(11) 0.024(12) -0.047(11)
C56 0.092(13) 0.072(11) 0.084(10) -0.006(9) 0.032(9) -0.031(10)
O91 0.088(18) 0.046(12) 0.112(18) -0.020(12) 0.004(14) 0.031(12)
C92 0.058(18) 0.07(2) 0.10(2) -0.020(18) 0.013(16) 0.018(16)

loop_
_atom_type_symbol
_atom_type_description
_atom_type_scat_dispersion_real
_atom_type_scat_dispersion_imag
_atom_type_scat_source
C C 0.0033 0.0016 'International Tables Vol C Tables 4.2.6.8 and 6.1.1.4'
H H 0.0000 0.0000 'International Tables Vol C Tables 4.2.6.8 and 6.1.1.4'
N N 0.0061 0.0033 'International Tables Vol C Tables 4.2.6.8 and 6.1.1.4'
O O 0.0106 0.0060 'International Tables Vol C Tables 4.2.6.8 and 6.1.1.4'
S S 0.1246 0.1234 'International Tables Vol C Tables 4.2.6.8 and 6.1.1.4'
Pd Pd -0.9988 1.0072 'International Tables Vol C Tables 4.2.6.8 and 6.1.1.4'
P P 0.1023 0.0942 'International Tables Vol C Tables 4.2.6.8 and 6.1.1.4'

loop_
_geom_angle_atom_site_label_1
_geom_angle_atom_site_label_2
_geom_angle_atom_site_label_3
_geom_angle
_geom_angle_site_symmetry_1
_geom_angle_site_symmetry_3
_geom_angle_publ_flag
N11 Pd P1 169.5(3) . . ?
N11 Pd S1 70.4(3) . . ?
P1 Pd S1 99.25(14) . . ?
N11 Pd S2 99.7(3) . . ?
P1 Pd S2 90.48(14) . . ?
S1 Pd S2 169.09(11) . . ?
C12 S1 Pd 82.3(4) . . ?
C16 N11 C12 118.1(11) . . ?
C16 N11 Pd 142.5(10) . . ?
C12 N11 Pd 99.0(7) . . ?
N11 C16 C15 121.2(14) . . ?
N11 C16 H162 119.4 . . ?
C15 C16 H162 119.4 . . ?
C14 C15 C16 121.1(13) . . ?
C14 C15 H15 119.5 . . ?
C16 C15 H15 119.4 . . ?
C15 C14 C13 120.7(13) . . ?
C15 C14 H14 119.7 . . ?
C13 C14 H14 119.7 . . ?
C14 C13 C12 116.7(12) . . ?
C14 C13 C17 121.8(12) . . ?
C12 C13 C17 121.5(12) . . ?
N11 C12 C13 121.5(11) . . ?
N11 C12 S1 108.1(8) . . ?
C13 C12 S1 130.3(10) . . ?
O19 C17 O18 123.4(16) . . ?
O19 C17 C13 116.6(14) . . ?
O18 C17 C13 120.0(12) . . ?
C17 O19 H19 109.4 . . ?
C22 S2 Pd 98.5(4) . . ?
C22 N21 C26 120.1(12) . . ?
N21 C26 C25 119.4(13) . . ?
N21 C26 H26 120.3 . . ?
C25 C26 H26 120.3 . . ?
C24 C25 C26 120.7(12) . . ?
C24 C25 H25 119.7 . . ?
C26 C25 H25 119.7 . . ?
C25 C24 C23 121.3(12) . . ?
C25 C24 H24 119.3 . . ?
C23 C24 H24 119.3 . . ?
C27 C23 C24 119.5(12) . . ?
C27 C23 C22 123.8(11) . . ?
C24 C23 C22 116.6(12) . . ?
N21 C22 C23 121.8(11) . . ?
N21 C22 S2 114.7(9) . . ?
C23 C22 S2 123.4(10) . . ?
O29 C27 O28 120.2(15) . . ?
O29 C27 C23 126.7(13) . . ?
O28 C27 C23 112.9(14) . . ?
C27 O28 H28 109.5 . . ?
C51 P1 C31 105.9(7) . . ?
C51 P1 C41 106.8(7) . . ?
C31 P1 C41 100.6(5) . . ?
C51 P1 Pd 112.1(5) . . ?
C31 P1 Pd 116.2(4) . . ?
C41 P1 Pd 114.2(4) . . ?
C32 C31 C36 119.3(10) . . ?
C32 C31 P1 122.6(8) . . ?
C36 C31 P1 118.1(9) . . ?
C31 C32 C33 120.7(11) . . ?
C31 C32 H32 119.7 . . ?
C33 C32 H32 119.7 . . ?
C32 C33 C34 118.9(13) . . ?
C32 C33 H33 120.6 . . ?
C34 C33 H33 120.6 . . ?
C35 C34 C33 120.5(13) . . ?
C35 C34 H34 119.8 . . ?
C33 C34 H34 119.8 . . ?
C34 C35 C36 119.2(12) . . ?
C34 C35 H35 120.4 . . ?
C36 C35 H35 120.4 . . ?
C35 C36 C31 121.0(11) . . ?
C35 C36 H36 119.5 . . ?
C31 C36 H36 119.5 . . ?
C46 C41 C42 118.4(12) . . ?
C46 C41 P1 124.5(12) . . ?
C42 C41 P1 117.1(10) . . ?
C41 C42 C43 121.5(15) . . ?
C41 C42 H42 119.2 . . ?
C43 C42 H42 119.2 . . ?
C44 C43 C42 119.1(18) . . ?
C44 C43 H43 120.4 . . ?
C42 C43 H43 120.4 . . ?
C43 C44 C45 121.8(16) . . ?
C43 C44 H44 119.1 . . ?
C45 C44 H44 119.1 . . ?
C46 C45 C44 115(2) . . ?
C46 C45 H45 122.5 . . ?
C44 C45 H45 122.5 . . ?
C41 C46 C45 124(2) . . ?
C41 C46 H46 118.0 . . ?
C45 C46 H46 118.0 . . ?
C52 C51 C56 118.2(15) . . ?
C52 C51 P1 123.7(11) . . ?
C56 C51 P1 117.7(12) . . ?
C51 C52 C53 117.6(18) . . ?
C51 C52 H52 121.2 . . ?
C53 C52 H52 121.2 . . ?
C54 C53 C52 125(2) . . ?
C54 C53 H53 117.5 . . ?
C52 C53 H53 117.6 . . ?
C55 C54 C53 116.6(19) . . ?
C55 C54 H54 121.7 . . ?
C53 C54 H54 121.7 . . ?
C54 C55 C56 125(2) . . ?
C54 C55 H55 117.5 . . ?
C56 C55 H55 117.5 . . ?
C51 C56 C55 117.5(19) . . ?
C51 C56 H56 121.2 . . ?
C55 C56 H56 121.2 . . ?
C92 O91 H91 109.4 . . ?
O91 C92 H92A 109.5 . . ?
O91 C92 H92B 109.7 . . ?
H92A C92 H92B 109.4 . . ?
O91 C92 H92C 109.5 . . ?
H92A C92 H92C 109.4 . . ?
H92B C92 H92C 109.4 . . ?

loop_
_geom_bond_atom_site_label_1
_geom_bond_atom_site_label_2
_geom_bond_distance
_geom_bond_site_symmetry_2
_geom_bond_publ_flag
Pd N11 2.123(10) . ?
Pd P1 2.229(3) . ?
Pd S1 2.326(4) . ?
Pd S2 2.340(4) . ?
S1 C12 1.758(13) . ?
N11 C16 1.312(17) . ?
N11 C12 1.406(16) . ?
C16 C15 1.39(2) . ?
C16 H162 0.9300 . ?
C15 C14 1.35(3) . ?
C15 H15 0.9300 . ?
C14 C13 1.36(2) . ?
C14 H14 0.9300 . ?
C13 C12 1.419(17) . ?
C13 C17 1.52(2) . ?
C17 O19 1.219(17) . ?
C17 O18 1.222(19) . ?
O19 H19 0.8200 . ?
S2 C22 1.759(13) . ?
N21 C22 1.366(17) . ?
N21 C26 1.374(18) . ?
C26 C25 1.42(2) . ?
C26 H26 0.9300 . ?
C25 C24 1.35(2) . ?
C25 H25 0.9300 . ?
C24 C23 1.412(19) . ?
C24 H24 0.9300 . ?
C23 C27 1.41(2) . ?
C23 C22 1.426(17) . ?
C27 O29 1.24(2) . ?
C27 O28 1.33(2) . ?
O28 H28 0.8200 . ?
P1 C51 1.804(14) . ?
P1 C31 1.832(10) . ?
P1 C41 1.840(11) . ?
C31 C32 1.369(18) . ?
C31 C36 1.409(16) . ?
C32 C33 1.372(17) . ?
C32 H32 0.9300 . ?
C33 C34 1.44(2) . ?
C33 H33 0.9300 . ?
C34 C35 1.34(2) . ?
C34 H34 0.9300 . ?
C35 C36 1.387(17) . ?
C35 H35 0.9300 . ?
C36 H36 0.9300 . ?
C41 C46 1.360(18) . ?
C41 C42 1.39(2) . ?
C42 C43 1.39(2) . ?
C42 H42 0.9300 . ?
C43 C44 1.33(3) . ?
C43 H43 0.9300 . ?
C44 C45 1.48(4) . ?
C44 H44 0.9300 . ?
C45 C46 1.38(2) . ?
C45 H45 0.9300 . ?
C46 H46 0.9300 . ?
C51 C52 1.38(2) . ?
C51 C56 1.39(2) . ?
C52 C53 1.43(3) . ?
C52 H52 0.9300 . ?
C53 C54 1.31(3) . ?
C53 H53 0.9300 . ?
C54 C55 1.29(3) . ?
C54 H54 0.9300 . ?
C55 C56 1.43(3) . ?
C55 H55 0.9300 . ?
C56 H56 0.9300 . ?
O91 C92 1.41(4) . ?
O91 H91 0.8200 . ?
C92 H92A 0.9608 . ?
C92 H92B 0.9608 . ?
C92 H92C 0.9608 . ?
